data_4115818
loop_
_publ_author_name
'H\'ector Carrasco'
'Concepci\'on Foces-Foces'
'Cirilo P\'erez'
'Mat\'ias L. Rodr\'iguez'
'Julio D. Mart\'in'

_publ_contact_author
;                                                                               
      C.Foce-Foces
      Instituto de Quimica-Fisica Rocasolano-CSIC                               
      Departamento de Cristalografia                                            
      Serrano 119                                                               
      E-28006 Madrid                                                            
      Spain                                                                     
;
_publ_contact_author_email cfoces@iqfr.csic.es
_publ_contact_author_fax '+34 1 5642431'
_publ_contact_author_phone '+34 1 5619400'
_publ_section_title
;
 Tubular Hydrogen-Bonded Networks Sustained by Water Molecules
;
_journal_name_full 'Journal of the American Chemical Society'
_journal_page_first 11970
_journal_page_last 11981
_journal_paper_doi 10.1021/ja011028t
_journal_volume 123
_journal_year 2001
_chemical_formula_sum 'C12 H20 O4'
_chemical_formula_weight 228.28
_chemical_name_systematic
; 
 ? 
;
_space_group_IT_number 2
_symmetry_cell_setting triclinic
_symmetry_space_group_name_Hall '-P 1'
_symmetry_space_group_name_H-M 'P -1'
_atom_sites_solution_hydrogens geom
_atom_sites_solution_primary direct
_atom_sites_solution_secondary difmap
_audit_creation_method SHELXL-97
_cell_angle_alpha 82.88(2)
_cell_angle_beta 88.25(2)
_cell_angle_gamma 83.06(3)
_cell_formula_units_Z 2
_cell_length_a 7.173(3)
_cell_length_b 7.998(2)
_cell_length_c 10.514(2)
_cell_measurement_temperature 293(2)
_cell_volume 594.1(3)
_computing_structure_refinement 'SHELXL-97 (Sheldrick, 1997)'
_computing_structure_solution Sir97
_diffrn_ambient_temperature 293(2)
_diffrn_measured_fraction_theta_full 0.999
_diffrn_measured_fraction_theta_max 0.999
_diffrn_radiation_monochromator graphite
_diffrn_radiation_source 'fine-focus sealed tube'
_diffrn_radiation_type MoK\a
_diffrn_radiation_wavelength 0.71069
_diffrn_reflns_av_R_equivalents 0.0152
_diffrn_reflns_av_sigmaI/netI 0.0517
_diffrn_reflns_limit_h_max 8
_diffrn_reflns_limit_h_min -8
_diffrn_reflns_limit_k_max 9
_diffrn_reflns_limit_k_min -9
_diffrn_reflns_limit_l_max 0
_diffrn_reflns_limit_l_min -13
_diffrn_reflns_number 2533
_diffrn_reflns_theta_full 26.29
_diffrn_reflns_theta_max 26.29
_diffrn_reflns_theta_min 3.04
_exptl_absorpt_coefficient_mu 0.094
_exptl_crystal_density_diffrn 1.276
_exptl_crystal_F_000 248
_refine_diff_density_max 1.016
_refine_diff_density_min -0.331
_refine_diff_density_rms 0.088
_refine_ls_extinction_coef 0.032(16)
_refine_ls_extinction_expression Fc^*^=kFc[1+0.001xFc^2^\l^3^/sin(2\q)]^-1/4^
_refine_ls_extinction_method SHELXL
_refine_ls_goodness_of_fit_ref 1.049
_refine_ls_hydrogen_treatment mixed
_refine_ls_matrix_type full
_refine_ls_number_parameters 151
_refine_ls_number_reflns 2399
_refine_ls_number_restraints 0
_refine_ls_restrained_S_all 1.049
_refine_ls_R_factor_all 0.1310
_refine_ls_R_factor_gt 0.0823
_refine_ls_shift/su_max 0.224
_refine_ls_shift/su_mean 0.007
_refine_ls_structure_factor_coef Fsqd
_refine_ls_weighting_details 'calc w=1/[\s^2^(Fo^2^)+(0.1299P)^2^+0.9914P] where P=(Fo^2^+2Fc^2^)/3'
_refine_ls_weighting_scheme calc
_refine_ls_wR_factor_gt 0.2275
_refine_ls_wR_factor_ref 0.2618
_reflns_number_gt 1565
_reflns_number_total 2399
_reflns_threshold_expression >2sigma(I)
_cod_data_source_file ja011028t_14.cif
_cod_data_source_block 1o
_cod_database_code 4115818

loop_
_symmetry_equiv_pos_as_xyz
'x, y, z'
'-x, -y, -z'

loop_
_atom_site_label
_atom_site_type_symbol
_atom_site_fract_x
_atom_site_fract_y
_atom_site_fract_z
_atom_site_U_iso_or_equiv
_atom_site_adp_type
_atom_site_occupancy
_atom_site_symmetry_multiplicity
_atom_site_calc_flag
_atom_site_refinement_flags
O1 O 0.2297(4) 0.0698(3) 0.6393(2) 0.0311(7) Uani 1 1 d .
O2 O -0.0701(4) 0.1977(4) 0.4560(3) 0.0432(8) Uani 1 1 d .
H2 H -0.1037 0.1155 0.4275 0.084(7) Uiso 1 1 calc R
O4 O 0.2006(5) 0.3508(5) 0.9748(3) 0.0582(10) Uani 1 1 d .
H4 H 0.1236 0.3736 1.0312 0.084(7) Uiso 1 1 calc R
O3 C -0.0213(5) 0.4864(4) 0.8454(3) 0.0250(8) Uani 1 1 d .
C1 C 0.2258(5) 0.2257(4) 0.5500(3) 0.0284(8) Uani 1 1 d .
C2 C 0.4271(6) 0.2588(5) 0.5177(4) 0.0391(10) Uani 1 1 d .
H2A H 0.4273 0.3687 0.4669 0.084 Uiso 1 1 calc .
H2B H 0.4864 0.1731 0.4670 0.084 Uiso 1 1 calc .
C3 C 0.5395(6) 0.2554(6) 0.6400(4) 0.0421(10) Uani 1 1 d .
H3A H 0.5826 0.1384 0.6715 0.084 Uiso 1 1 calc .
H3B H 0.6496 0.3134 0.6187 0.084 Uiso 1 1 calc .
C4 C 0.4285(6) 0.3380(5) 0.7474(4) 0.0379(10) Uani 1 1 d .
H4A H 0.4319 0.4598 0.7324 0.084 Uiso 1 1 calc .
H4B H 0.4888 0.2967 0.8284 0.084 Uiso 1 1 calc .
C5 C 0.2215(5) 0.3013(5) 0.7570(4) 0.0302(9) Uani 1 1 d .
C6 C 0.1325(5) 0.3612(5) 0.6270(3) 0.0303(9) Uani 1 1 d .
H6A H -0.0028 0.3617 0.6311 0.084 Uiso 1 1 calc .
H6B H 0.1630 0.4731 0.5929 0.084 Uiso 1 1 calc .
C9 C 0.1969(5) 0.1085(5) 0.7707(3) 0.0304(9) Uani 1 1 d .
C10 C -0.0019(6) 0.0771(6) 0.8099(4) 0.0413(10) Uani 1 1 d .
H10A H -0.0883 0.1449 0.7510 0.084(7) Uiso 1 1 calc R
H10B H -0.0282 0.1074 0.8948 0.084(7) Uiso 1 1 calc R
H10C H -0.0151 -0.0407 0.8090 0.084(7) Uiso 1 1 calc R
C11 C 0.3392(6) -0.0056(5) 0.8584(4) 0.0423(10) Uani 1 1 d .
H11A H 0.4642 0.0218 0.8333 0.084 Uiso 1 1 calc .
H11B H 0.3159 0.0206 0.9456 0.084 Uiso 1 1 calc .
C12 C 0.3354(9) -0.1954(6) 0.8571(5) 0.0643(16) Uani 1 1 d .
H12A H 0.2176 -0.2269 0.8919 0.084(7) Uiso 1 1 calc R
H12B H 0.4361 -0.2569 0.9080 0.084(7) Uiso 1 1 calc R
H12C H 0.3502 -0.2221 0.7706 0.084(7) Uiso 1 1 calc R
C7 C 0.1221(6) 0.3881(5) 0.8634(4) 0.0352(9) Uani 1 1 d .
C8 C 0.1236(6) 0.2033(5) 0.4306(4) 0.0345(9) Uani 1 1 d .
H8A H 0.1406 0.2967 0.3647 0.084 Uiso 1 1 calc .
H8B H 0.1770 0.0989 0.3986 0.084 Uiso 1 1 calc .

loop_
_atom_site_aniso_label
_atom_site_aniso_U_11
_atom_site_aniso_U_22
_atom_site_aniso_U_33
_atom_site_aniso_U_23
_atom_site_aniso_U_13
_atom_site_aniso_U_12
O1 0.0414(15) 0.0263(13) 0.0253(14) -0.0045(10) -0.0006(11) -0.0012(11)
O2 0.0431(18) 0.0437(18) 0.0461(18) -0.0176(14) -0.0053(13) -0.0050(13)
O4 0.059(2) 0.079(2) 0.0328(17) -0.0225(16) -0.0085(15) 0.0221(18)
O3 0.0230(17) 0.0347(19) 0.0140(15) -0.0117(13) -0.0013(12) 0.0199(14)
C1 0.032(2) 0.0272(18) 0.0258(18) -0.0043(14) 0.0020(15) -0.0004(14)
C2 0.039(2) 0.040(2) 0.040(2) -0.0107(18) 0.0112(18) -0.0044(17)
C3 0.034(2) 0.048(2) 0.046(2) -0.0119(19) 0.0053(18) -0.0062(18)
C4 0.034(2) 0.040(2) 0.043(2) -0.0130(18) -0.0005(17) -0.0075(17)
C5 0.0302(19) 0.032(2) 0.0290(19) -0.0095(15) 0.0001(15) -0.0010(15)
C6 0.034(2) 0.0306(19) 0.0259(18) -0.0060(15) 0.0002(15) 0.0008(15)
C9 0.036(2) 0.0323(19) 0.0240(18) -0.0060(14) -0.0001(15) -0.0044(15)
C10 0.042(2) 0.046(2) 0.036(2) -0.0033(18) 0.0041(18) -0.0107(18)
C11 0.053(3) 0.039(2) 0.034(2) -0.0045(17) -0.0096(19) 0.0013(19)
C12 0.094(4) 0.037(3) 0.058(3) 0.000(2) -0.022(3) 0.008(3)
C7 0.044(2) 0.039(2) 0.0250(19) -0.0104(16) 0.0000(16) -0.0087(18)
C8 0.041(2) 0.036(2) 0.0260(19) -0.0070(16) 0.0017(16) -0.0008(17)

loop_
_atom_type_symbol
_atom_type_description
_atom_type_scat_dispersion_real
_atom_type_scat_dispersion_imag
_atom_type_scat_source
C C 0.0033 0.0016 'International Tables Vol C Tables 4.2.6.8 and 6.1.1.4'
H H 0.0000 0.0000 'International Tables Vol C Tables 4.2.6.8 and 6.1.1.4'
O O 0.0106 0.0060 'International Tables Vol C Tables 4.2.6.8 and 6.1.1.4'

loop_
_geom_angle_atom_site_label_1
_geom_angle_atom_site_label_2
_geom_angle_atom_site_label_3
_geom_angle
C9 O1 C1 110.8(3)
C8 O2 H2 109.5
C7 O4 H4 109.5
O1 C1 C8 108.9(3)
O1 C1 C6 103.6(3)
C8 C1 C6 115.4(3)
O1 C1 C2 108.4(3)
C8 C1 C2 110.8(3)
C6 C1 C2 109.4(3)
C1 C2 C3 110.9(3)
C1 C2 H2A 109.5
C3 C2 H2A 109.5
C1 C2 H2B 109.4
C3 C2 H2B 109.5
H2A C2 H2B 108.0
C4 C3 C2 114.0(3)
C4 C3 H3A 108.8
C2 C3 H3A 108.8
C4 C3 H3B 108.8
C2 C3 H3B 108.7
H3A C3 H3B 107.6
C3 C4 C5 113.0(3)
C3 C4 H4A 109.0
C5 C4 H4A 109.0
C3 C4 H4B 109.0
C5 C4 H4B 109.0
H4A C4 H4B 107.8
C7 C5 C6 112.6(3)
C7 C5 C4 109.7(3)
C6 C5 C4 107.8(3)
C7 C5 C9 111.9(3)
C6 C5 C9 100.6(3)
C4 C5 C9 114.0(3)
C1 C6 C5 100.2(3)
C1 C6 H6A 111.7
C5 C6 H6A 111.7
C1 C6 H6B 111.7
C5 C6 H6B 111.7
H6A C6 H6B 109.5
O1 C9 C10 108.3(3)
O1 C9 C11 109.1(3)
C10 C9 C11 110.7(3)
O1 C9 C5 101.8(3)
C10 C9 C5 111.8(3)
C11 C9 C5 114.6(3)
C9 C10 H10A 109.5
C9 C10 H10B 109.5
H10A C10 H10B 109.5
C9 C10 H10C 109.5
H10A C10 H10C 109.5
H10B C10 H10C 109.5
C12 C11 C9 115.0(4)
C12 C11 H11A 108.5
C9 C11 H11A 108.5
C12 C11 H11B 108.5
C9 C11 H11B 108.5
H11A C11 H11B 107.5
C11 C12 H12A 109.5
C11 C12 H12B 109.5
H12A C12 H12B 109.5
C11 C12 H12C 109.5
H12A C12 H12C 109.5
H12B C12 H12C 109.5
O3 C7 O4 123.0(4)
O3 C7 C5 122.0(3)
O4 C7 C5 115.0(3)
O2 C8 C1 111.2(3)
O2 C8 H8A 109.4
C1 C8 H8A 109.4
O2 C8 H8B 109.4
C1 C8 H8B 109.4
H8A C8 H8B 108.0

loop_
_geom_bond_atom_site_label_1
_geom_bond_atom_site_label_2
_geom_bond_distance
O1 C9 1.458(4)
O1 C1 1.463(4)
O2 C8 1.412(5)
O2 H2 0.8200
O4 C7 1.300(5)
O4 H4 0.8200
O3 C7 1.221(5)
C1 C8 1.513(5)
C1 C6 1.512(5)
C1 C2 1.520(5)
C2 C3 1.534(6)
C2 H2A 0.9700
C2 H2B 0.9700
C3 C4 1.532(6)
C3 H3A 0.9700
C3 H3B 0.9700
C4 C5 1.546(5)
C4 H4A 0.9700
C4 H4B 0.9700
C5 C7 1.505(5)
C5 C6 1.524(5)
C5 C9 1.562(5)
C6 H6A 0.9700
C6 H6B 0.9700
C9 C10 1.513(6)
C9 C11 1.533(5)
C10 H10A 0.9600
C10 H10B 0.9600
C10 H10C 0.9600
C11 C12 1.524(6)
C11 H11A 0.9700
C11 H11B 0.9700
C12 H12A 0.9600
C12 H12B 0.9600
C12 H12C 0.9600
C8 H8A 0.9700
C8 H8B 0.9700

loop_
_geom_hbond_atom_site_label_D
_geom_hbond_atom_site_label_H
_geom_hbond_atom_site_label_A
_geom_hbond_distance_DH
_geom_hbond_distance_HA
_geom_hbond_distance_DA
_geom_hbond_angle_DHA
_geom_hbond_site_symmetry_A
O2 H2 O1 0.82 2.03 2.844(4) 171 2_556
O4 H4 O3 0.82 1.89 2.643(4) 152 2_567

loop_
_geom_torsion_atom_site_label_1
_geom_torsion_atom_site_label_2
_geom_torsion_atom_site_label_3
_geom_torsion_atom_site_label_4
_geom_torsion
C9 O1 C1 C8 -139.6(3)
C9 O1 C1 C6 -16.3(4)
C9 O1 C1 C2 99.8(3)
O1 C1 C2 C3 -52.2(4)
C8 C1 C2 C3 -171.6(3)
C6 C1 C2 C3 60.1(4)
C1 C2 C3 C4 -39.2(5)
C2 C3 C4 C5 38.4(5)
C3 C4 C5 C7 -179.4(3)
C3 C4 C5 C6 -56.5(4)
C3 C4 C5 C9 54.3(5)
O1 C1 C6 C5 39.5(3)
C8 C1 C6 C5 158.4(3)
C2 C1 C6 C5 -75.9(4)
C7 C5 C6 C1 -166.4(3)
C4 C5 C6 C1 72.5(4)
C9 C5 C6 C1 -47.1(3)
C1 O1 C9 C10 104.6(3)
C1 O1 C9 C11 -134.8(3)
C1 O1 C9 C5 -13.4(4)
C7 C5 C9 O1 157.1(3)
C6 C5 C9 O1 37.4(3)
C4 C5 C9 O1 -77.7(4)
C7 C5 C9 C10 41.8(4)
C6 C5 C9 C10 -78.0(4)
C4 C5 C9 C10 166.9(3)
C7 C5 C9 C11 -85.2(4)
C6 C5 C9 C11 155.0(3)
C4 C5 C9 C11 39.9(4)
O1 C9 C11 C12 -58.0(5)
C10 C9 C11 C12 61.1(5)
C5 C9 C11 C12 -171.4(4)
C6 C5 C7 O3 4.6(6)
C4 C5 C7 O3 124.7(4)
C9 C5 C7 O3 -107.8(5)
C6 C5 C7 O4 -175.2(4)
C4 C5 C7 O4 -55.1(5)
C9 C5 C7 O4 72.4(4)
O1 C1 C8 O2 69.7(4)
C6 C1 C8 O2 -46.3(4)
C2 C1 C8 O2 -171.2(3)
